data_4106524
loop_
_publ_author_name
'Rehan Ahmed'
'Andrea Altieri'
'Daniel M. D'Souza'
'David A. Leigh'
'Kathleen M. Mullen'
'Marcus Papmeyer'
'Alexandra M. Z. Slawin'
'Jenny K. Y. Wong'
'J. Derek Woollins'

_publ_section_title
;
 Phosphorus-Based Functional Groups as Hydrogen Bonding Templates for
 Rotaxane Formation
;
_journal_name_full 'Journal of the American Chemical Society'
_journal_page_first 12304
_journal_page_last 12310
_journal_paper_doi 10.1021/ja2049786
_journal_volume 133
_journal_year 2011
_chemical_formula_moiety 'C32 H28 N4 O4,C30 H29 N2 O3 P Se,H2 O,(C H2 Cl2)0.5'
_chemical_formula_sum 'C62.5 H60 Cl N6 O8 P Se'
_chemical_formula_weight 1168.54
_chemical_name_systematic
; 
 ? 
;
_space_group_IT_number 2
_symmetry_cell_setting triclinic
_symmetry_space_group_name_Hall '-P 1'
_symmetry_space_group_name_H-M 'P -1'
_atom_sites_solution_hydrogens geom
_atom_sites_solution_primary direct
_atom_sites_solution_secondary difmap
_audit_creation_method SHELXL-97
_cell_angle_alpha 100.417(2)
_cell_angle_beta 99.293(2)
_cell_angle_gamma 108.483(2)
_cell_formula_units_Z 2
_cell_length_a 11.2835(11)
_cell_length_b 17.0534(16)
_cell_length_c 19.5006(19)
_cell_measurement_reflns_used 27
_cell_measurement_temperature 293(2)
_cell_measurement_theta_max 28
_cell_measurement_theta_min 12
_cell_volume 3402.5(6)
_computing_cell_refinement SMART/SAINT
_computing_data_collection SMART
_computing_data_reduction SAINT
_computing_molecular_graphics SHELXTL
_computing_publication_material SHELXTL
_computing_structure_refinement 'SHELXL-97 (Sheldrick, 1997)'
_computing_structure_solution 'SHELXS-97 (Sheldrick, 1990)'
_diffrn_ambient_temperature 293(2)
_diffrn_measured_fraction_theta_full 0.984
_diffrn_measured_fraction_theta_max 0.984
_diffrn_measurement_device_type 'CCD area detector'
_diffrn_measurement_method 'phi and omega scans'
_diffrn_radiation_monochromator graphite
_diffrn_radiation_source 'fine-focus sealed tube'
_diffrn_radiation_type MoK\a
_diffrn_radiation_wavelength 0.71073
_diffrn_reflns_av_R_equivalents 0.0967
_diffrn_reflns_av_sigmaI/netI 0.2489
_diffrn_reflns_limit_h_max 12
_diffrn_reflns_limit_h_min -12
_diffrn_reflns_limit_k_max 18
_diffrn_reflns_limit_k_min -19
_diffrn_reflns_limit_l_max 21
_diffrn_reflns_limit_l_min -20
_diffrn_reflns_number 18542
_diffrn_reflns_theta_full 23.37
_diffrn_reflns_theta_max 23.37
_diffrn_reflns_theta_min 1.48
_exptl_absorpt_coefficient_mu 0.666
_exptl_absorpt_correction_T_max 1.000000
_exptl_absorpt_correction_T_min 0.813929
_exptl_absorpt_correction_type multi-scan
_exptl_absorpt_process_details sadabs
_exptl_crystal_colour colourless
_exptl_crystal_density_diffrn 1.141
_exptl_crystal_description prism
_exptl_crystal_F_000 1214
_exptl_crystal_size_max .1
_exptl_crystal_size_mid .1
_exptl_crystal_size_min .05
_refine_diff_density_max 1.647
_refine_diff_density_min -0.524
_refine_diff_density_rms 0.183
_refine_ls_extinction_coef 0.0255(18)
_refine_ls_extinction_expression Fc^*^=kFc[1+0.001xFc^2^\l^3^/sin(2\q)]^-1/4^
_refine_ls_extinction_method SHELXL
_refine_ls_goodness_of_fit_ref 1.074
_refine_ls_hydrogen_treatment constr
_refine_ls_matrix_type full
_refine_ls_number_parameters 723
_refine_ls_number_reflns 9761
_refine_ls_number_restraints 61
_refine_ls_restrained_S_all 1.070
_refine_ls_R_factor_all 0.3005
_refine_ls_R_factor_gt 0.1456
_refine_ls_shift/su_max 0.100
_refine_ls_shift/su_mean 0.010
_refine_ls_structure_factor_coef Fsqd
_refine_ls_weighting_details 'calc w=1/[\s^2^(Fo^2^)+(0.2000P)^2^+0.0000P] where P=(Fo^2^+2Fc^2^)/3'
_refine_ls_weighting_scheme calc
_refine_ls_wR_factor_gt 0.3702
_refine_ls_wR_factor_ref 0.4299
_reflns_number_gt 3025
_reflns_number_total 9761
_reflns_threshold_expression >2sigma(I)
_cod_data_source_file ja2049786_si_004.cif
_cod_data_source_block 8
_cod_original_formula_sum 'C62.50 H60 Cl N6 O8 P Se'
_cod_database_code 4106524

loop_
_symmetry_equiv_pos_as_xyz
'x, y, z'
'-x, -y, -z'

loop_
_atom_site_label
_atom_site_type_symbol
_atom_site_fract_x
_atom_site_fract_y
_atom_site_fract_z
_atom_site_U_iso_or_equiv
_atom_site_adp_type
_atom_site_occupancy
_atom_site_symmetry_multiplicity
_atom_site_calc_flag
_atom_site_refinement_flags
C1 C 0.3066(8) 0.1423(6) 0.4742(5) 0.080(3) Uani 1 1 d .
H1A H 0.3403 0.1061 0.4982 0.096 Uiso 1 1 calc R
H1B H 0.3725 0.1987 0.4872 0.096 Uiso 1 1 calc R
N2 N 0.1942(6) 0.1477(4) 0.4989(3) 0.069(2) Uani 1 1 d .
H2A H 0.1422 0.1735 0.4721 0.082 Uiso 1 1 calc R
C3 C 0.1543(8) 0.1213(5) 0.5542(5) 0.059(3) Uani 1 1 d .
O3 O 0.2057(5) 0.0823(3) 0.5922(3) 0.0744(19) Uani 1 1 d .
C4 C 0.0454(7) 0.1427(4) 0.5744(4) 0.051(2) Uani 1 1 d .
C5 C -0.0675(8) 0.1189(5) 0.5223(5) 0.066(3) Uani 1 1 d .
H5A H -0.0739 0.0905 0.4757 0.079 Uiso 1 1 calc R
C6 C -0.1748(9) 0.1390(5) 0.5414(5) 0.077(3) Uani 1 1 d .
C7 C -0.1600(9) 0.1842(6) 0.6123(5) 0.084(3) Uani 1 1 d .
H7A H -0.2269 0.1986 0.6263 0.100 Uiso 1 1 calc R
C8 C -0.0400(9) 0.2073(6) 0.6618(5) 0.090(4) Uani 1 1 d .
H8A H -0.0277 0.2380 0.7085 0.107 Uiso 1 1 calc R
C9 C 0.0570(8) 0.1851(5) 0.6415(5) 0.064(3) Uani 1 1 d .
H9A H 0.1337 0.1997 0.6752 0.077 Uiso 1 1 calc R
C10 C -0.3022(8) 0.1123(6) 0.4917(5) 0.079(3) Uani 1 1 d .
O10 O -0.3747(6) 0.1521(4) 0.5019(4) 0.103(3) Uani 1 1 d .
N11 N -0.3387(6) 0.0415(4) 0.4387(3) 0.067(2) Uani 1 1 d .
H11A H -0.2780 0.0115 0.4350 0.080 Uiso 1 1 calc R
C12 C -0.4608(7) 0.0056(5) 0.3865(4) 0.069(3) Uani 1 1 d .
H12A H -0.5206 0.0290 0.4051 0.082 Uiso 1 1 calc R
H12B H -0.4944 -0.0555 0.3815 0.082 Uiso 1 1 calc R
C13 C -0.4570(7) 0.0210(5) 0.3147(4) 0.062(3) Uani 1 1 d .
C14 C -0.3877(7) 0.1036(6) 0.3068(5) 0.069(3) Uani 1 1 d .
H14A H -0.3428 0.1478 0.3474 0.082 Uiso 1 1 calc R
C15 C -0.3866(8) 0.1184(6) 0.2399(5) 0.078(3) Uani 1 1 d .
H15A H -0.3430 0.1729 0.2358 0.094 Uiso 1 1 calc R
C16 C -0.4507(7) 0.0519(6) 0.1777(4) 0.068(3) Uani 1 1 d .
C17 C -0.5173(8) -0.0273(5) 0.1880(5) 0.070(3) Uani 1 1 d .
H17A H -0.5635 -0.0722 0.1480 0.084 Uiso 1 1 calc R
C18 C -0.5174(8) -0.0411(5) 0.2522(4) 0.065(3) Uani 1 1 d .
H18A H -0.5609 -0.0962 0.2554 0.078 Uiso 1 1 calc R
C19 C -0.4516(8) 0.0722(6) 0.1053(5) 0.084(3) Uani 1 1 d .
H19A H -0.5173 0.0256 0.0686 0.101 Uiso 1 1 calc R
H19B H -0.4720 0.1234 0.1056 0.101 Uiso 1 1 calc R
N20 N -0.3244(6) 0.0851(4) 0.0884(4) 0.067(2) Uani 1 1 d .
H20A H -0.2637 0.0651 0.1155 0.080 Uiso 1 1 calc R
C21 C -0.2904(8) 0.1242(5) 0.0358(4) 0.066(3) Uani 1 1 d .
O21 O -0.3679(6) 0.1495(4) 0.0007(3) 0.093(2) Uani 1 1 d .
C22 C -0.1637(7) 0.1396(5) 0.0231(4) 0.063(3) Uani 1 1 d .
C23 C -0.0789(8) 0.1059(6) 0.0554(5) 0.077(3) Uani 1 1 d .
H23A H -0.1056 0.0710 0.0857 0.093 Uiso 1 1 calc R
C24 C 0.0463(9) 0.1224(7) 0.0440(5) 0.082(3) Uani 1 1 d .
C25 C 0.0809(10) 0.1755(8) -0.0004(6) 0.122(4) Uani 1 1 d .
H25A H 0.1637 0.1904 -0.0078 0.147 Uiso 1 1 calc R
C26 C -0.0045(10) 0.2074(8) -0.0344(6) 0.135(4) Uani 1 1 d .
H26A H 0.0206 0.2415 -0.0656 0.162 Uiso 1 1 calc R
C27 C -0.1225(10) 0.1897(7) -0.0229(6) 0.105(4) Uani 1 1 d .
H27A H -0.1784 0.2116 -0.0464 0.126 Uiso 1 1 calc R
C28 C 0.1422(9) 0.0895(7) 0.0786(5) 0.092(4) Uani 1 1 d .
O28 O 0.2453(6) 0.1017(6) 0.0668(4) 0.154(3) Uani 1 1 d .
N29 N 0.1067(7) 0.0482(5) 0.1273(4) 0.089(3) Uani 1 1 d .
H29A H 0.0246 0.0441 0.1398 0.106 Uiso 1 1 calc R
C30 C 0.1888(9) 0.0083(7) 0.1631(5) 0.105(4) Uani 1 1 d .
H30A H 0.2690 0.0218 0.1478 0.126 Uiso 1 1 calc R
H30B H 0.1460 -0.0532 0.1493 0.126 Uiso 1 1 calc R
C31 C 0.2174(8) 0.0405(6) 0.2458(5) 0.075(3) Uani 1 1 d .
C32 C 0.3141(8) 0.1187(6) 0.2776(5) 0.083(3) Uani 1 1 d .
H32A H 0.3603 0.1489 0.2494 0.100 Uiso 1 1 calc R
C33 C 0.3440(7) 0.1541(5) 0.3538(5) 0.077(3) Uani 1 1 d .
H33A H 0.4068 0.2077 0.3747 0.093 Uiso 1 1 calc R
C34 C 0.2781(8) 0.1073(5) 0.3949(5) 0.060(3) Uani 1 1 d .
C35 C 0.1845(8) 0.0294(5) 0.3618(5) 0.073(3) Uani 1 1 d .
H35A H 0.1411 -0.0036 0.3894 0.087 Uiso 1 1 calc R
C36 C 0.1538(9) -0.0007(5) 0.2891(5) 0.076(3) Uani 1 1 d .
H36A H 0.0857 -0.0520 0.2684 0.091 Uiso 1 1 calc R
Se37 Se 0.08851(13) 0.29962(7) 0.44390(6) 0.1123(5) Uani 1 1 d .
P37 P 0.0727(2) 0.26834(14) 0.33295(13) 0.0686(8) Uani 1 1 d .
N38 N 0.0390(6) 0.1667(4) 0.2940(4) 0.062(2) Uani 1 1 d .
H38A H 0.0892 0.1503 0.2612 0.074 Uiso 1 1 calc R
C39 C -0.0671(8) 0.1019(5) 0.3093(4) 0.061(3) Uani 1 1 d .
H39A H -0.1286 0.1270 0.3227 0.073 Uiso 1 1 calc R
H39B H -0.0341 0.0826 0.3496 0.073 Uiso 1 1 calc R
C40 C -0.1351(7) 0.0255(5) 0.2448(5) 0.058(3) Uani 1 1 d .
O40 O -0.1381(5) 0.0299(4) 0.1842(3) 0.074(2) Uani 1 1 d .
N41 N -0.1982(6) -0.0482(4) 0.2643(4) 0.063(2) Uani 1 1 d .
H41A H -0.1852 -0.0489 0.3151 0.076 Uiso 1 1 calc R
C42 C -0.2840(7) -0.1251(5) 0.2097(5) 0.064(3) Uani 1 1 d .
H42A H -0.3519 -0.1556 0.2303 0.077 Uiso 1 1 calc R
H42B H -0.3239 -0.1075 0.1703 0.077 Uiso 1 1 calc R
C43 C -0.2247(9) -0.1845(5) 0.1805(4) 0.063(3) Uani 1 1 d .
O43 O -0.1105(6) -0.1722(4) 0.1862(4) 0.089(2) Uani 1 1 d .
O44 O -0.3172(6) -0.2576(3) 0.1469(4) 0.093(2) Uani 1 1 d .
C45 C -0.2877(9) -0.3314(5) 0.1138(5) 0.083(3) Uani 1 1 d .
H45A H -0.1978 -0.3226 0.1315 0.100 Uiso 1 1 calc R
H45B H -0.3054 -0.3404 0.0621 0.100 Uiso 1 1 calc R
C46 C -0.3747(9) -0.4087(5) 0.1350(5) 0.074(3) Uani 1 1 d .
H46A H -0.4629 -0.4103 0.1206 0.089 Uiso 1 1 calc R
C47 C -0.3462(7) -0.3975(4) 0.2141(3) 0.091(3) Uiso 1 1 d G
C48 C -0.4204(7) -0.3646(5) 0.2528(4) 0.143(5) Uiso 1 1 d G
H48A H -0.4870 -0.3513 0.2290 0.171 Uiso 1 1 calc R
C49 C -0.3951(9) -0.3518(6) 0.3269(4) 0.183(7) Uiso 1 1 d G
H49A H -0.4448 -0.3299 0.3528 0.219 Uiso 1 1 calc R
C50 C -0.2957(10) -0.3719(6) 0.3623(3) 0.134(5) Uiso 1 1 d G
H50A H -0.2788 -0.3633 0.4119 0.161 Uiso 1 1 calc R
C51 C -0.2214(8) -0.4047(6) 0.3237(4) 0.146(5) Uiso 1 1 d G
H51A H -0.1549 -0.4181 0.3474 0.175 Uiso 1 1 calc R
C52 C -0.2467(7) -0.4175(5) 0.2495(4) 0.119(4) Uiso 1 1 d G
H52A H -0.1971 -0.4394 0.2237 0.143 Uiso 1 1 calc R
C53 C -0.3717(10) -0.4928(6) 0.0935(5) 0.085(3) Uani 1 1 d .
C54 C -0.4737(11) -0.5663(6) 0.0862(6) 0.107(4) Uani 1 1 d .
H54A H -0.5407 -0.5623 0.1071 0.129 Uiso 1 1 calc R
C55 C -0.4825(11) -0.6466(6) 0.0492(6) 0.110(4) Uani 1 1 d .
H55A H -0.5519 -0.6963 0.0439 0.132 Uiso 1 1 calc R
C56 C -0.3827(13) -0.6446(9) 0.0226(7) 0.143(5) Uiso 1 1 d .
H56A H -0.3819 -0.6970 -0.0008 0.171 Uiso 1 1 calc R
C57 C -0.2781(14) -0.5737(9) 0.0251(8) 0.162(6) Uiso 1 1 d .
H57A H -0.2145 -0.5784 0.0015 0.194 Uiso 1 1 calc R
C58 C -0.2717(12) -0.4978(6) 0.0629(7) 0.128(5) Uani 1 1 d .
H58A H -0.2004 -0.4491 0.0684 0.154 Uiso 1 1 calc R
C59 C -0.0551(8) 0.2969(5) 0.2846(5) 0.064(3) Uani 1 1 d .
C60 C -0.0880(8) 0.2759(5) 0.2118(5) 0.074(3) Uani 1 1 d .
H60A H -0.0499 0.2432 0.1862 0.089 Uiso 1 1 calc R
C61 C -0.1768(9) 0.3024(6) 0.1757(6) 0.089(4) Uani 1 1 d .
H61A H -0.2045 0.2837 0.1260 0.107 Uiso 1 1 calc R
C62 C -0.2228(12) 0.3547(7) 0.2120(6) 0.121(5) Uani 1 1 d .
H62A H -0.2801 0.3740 0.1864 0.145 Uiso 1 1 calc R
C63 C -0.1904(11) 0.3818(8) 0.2852(7) 0.134(4) Uani 1 1 d .
H63A H -0.2216 0.4198 0.3100 0.161 Uiso 1 1 calc R
C64 C -0.1051(11) 0.3474(7) 0.3207(6) 0.131(4) Uani 1 1 d .
H64A H -0.0839 0.3607 0.3705 0.157 Uiso 1 1 calc R
C65 C 0.2198(9) 0.3161(5) 0.3037(6) 0.085(4) Uani 1 1 d .
C66 C 0.2312(10) 0.2853(7) 0.2351(6) 0.102(4) Uani 1 1 d .
H66A H 0.1655 0.2406 0.2015 0.123 Uiso 1 1 calc R
C67 C 0.3522(13) 0.3280(8) 0.2201(7) 0.151(5) Uani 1 1 d .
H67A H 0.3704 0.3111 0.1761 0.182 Uiso 1 1 calc R
C68 C 0.4459(11) 0.3990(8) 0.2769(9) 0.169(7) Uani 1 1 d .
H68A H 0.5230 0.4294 0.2672 0.203 Uiso 1 1 calc R
C69 C 0.4264(19) 0.4225(13) 0.3415(11) 0.227(9) Uiso 1 1 d .
H69A H 0.4912 0.4651 0.3773 0.273 Uiso 1 1 calc R
C70 C 0.3131(12) 0.3840(8) 0.3540(7) 0.127(4) Uiso 1 1 d .
H70A H 0.2961 0.4033 0.3977 0.152 Uiso 1 1 calc R
O80 O -0.3742(6) -0.1339(5) 0.0385(4) 0.116(3) Uani 1 1 d .
C81 C -0.28110(7) 0.34934(9) 0.52694(5) 0.0912(8) Uani 0.40 1 d PDU
Cl1 Cl -0.41749(13) 0.37974(16) 0.5129(7) 0.1637(8) Uani 0.30 1 d PDU
Cl2 Cl -0.2760(5) 0.3893(5) 0.61809(10) 0.1699(8) Uani 0.30 1 d PDU
Cl3 Cl -0.11768(13) 0.4139(3) 0.5404(6) 0.1327(8) Uani 0.20 1 d PDU
C82 C 0.27152(7) 0.70333(7) 0.21039(4) 0.0356(8) Uani 0.10 1 d PDU
Cl4 Cl 0.37054(17) 0.7312(5) 0.15033(12) 0.0154(8) Uani 0.05 1 d PDU
Cl5 Cl 0.17051(15) 0.76378(13) 0.2022(10) 0.0444(8) Uani 0.05 1 d PDU
Cl6 Cl 0.3777(3) 0.7476(15) 0.29629(10) 0.0410(8) Uani 0.05 1 d PDU
Cl7 Cl 0.11880(16) 0.6269(3) 0.1640(4) 0.1186(8) Uani 0.05 1 d PDU

loop_
_atom_site_aniso_label
_atom_site_aniso_U_11
_atom_site_aniso_U_22
_atom_site_aniso_U_33
_atom_site_aniso_U_23
_atom_site_aniso_U_13
_atom_site_aniso_U_12
C1 0.055(5) 0.101(6) 0.085(7) 0.027(5) 0.011(5) 0.028(5)
N2 0.069(4) 0.108(4) 0.056(4) 0.044(3) 0.024(3) 0.049(4)
C3 0.053(5) 0.041(4) 0.063(6) -0.003(4) -0.007(5) 0.008(4)
O3 0.092(4) 0.087(3) 0.066(4) 0.040(3) 0.019(3) 0.050(3)
C4 0.047(5) 0.052(4) 0.059(5) 0.018(4) 0.016(4) 0.021(4)
C5 0.066(6) 0.062(5) 0.075(6) 0.033(4) 0.015(5) 0.024(4)
C6 0.079(6) 0.067(5) 0.085(7) 0.026(5) -0.003(5) 0.033(5)
C7 0.096(6) 0.089(6) 0.075(7) 0.009(5) 0.022(6) 0.050(5)
C8 0.111(7) 0.087(6) 0.055(6) -0.004(5) -0.008(6) 0.040(6)
C9 0.062(5) 0.078(5) 0.060(6) 0.022(4) 0.015(5) 0.032(4)
C10 0.074(6) 0.090(5) 0.091(7) 0.037(5) 0.015(5) 0.048(5)
O10 0.083(4) 0.111(4) 0.116(6) 0.006(4) 0.006(4) 0.057(4)
N11 0.057(4) 0.097(4) 0.060(5) 0.028(4) 0.012(4) 0.043(3)
C12 0.049(5) 0.095(6) 0.069(6) 0.027(5) 0.005(5) 0.036(4)
C13 0.044(5) 0.092(5) 0.059(6) 0.025(4) 0.012(4) 0.034(4)
C14 0.049(5) 0.103(6) 0.052(6) 0.019(5) 0.006(4) 0.026(5)
C15 0.056(5) 0.102(6) 0.080(7) 0.031(5) 0.021(5) 0.024(5)
C16 0.050(5) 0.111(6) 0.052(6) 0.019(5) 0.004(4) 0.044(4)
C17 0.045(5) 0.063(5) 0.085(7) 0.002(5) 0.001(5) 0.013(4)
C18 0.072(6) 0.077(5) 0.055(6) 0.027(4) 0.009(5) 0.037(4)
C19 0.070(6) 0.113(7) 0.068(7) 0.030(5) 0.009(5) 0.030(5)
N20 0.038(4) 0.100(5) 0.066(5) 0.023(4) 0.010(3) 0.030(3)
C21 0.078(6) 0.080(5) 0.049(5) 0.022(4) 0.018(5) 0.035(5)
O21 0.086(4) 0.132(4) 0.089(4) 0.061(3) 0.025(4) 0.055(4)
C22 0.044(4) 0.094(6) 0.064(6) 0.021(4) 0.024(4) 0.036(4)
C23 0.075(6) 0.098(6) 0.057(6) 0.027(5) 0.011(5) 0.026(5)
C24 0.052(5) 0.126(7) 0.067(6) 0.015(5) 0.021(5) 0.030(5)
C25 0.080(7) 0.218(10) 0.114(8) 0.102(7) 0.062(6) 0.061(7)
C26 0.095(7) 0.220(10) 0.161(9) 0.133(7) 0.078(7) 0.078(7)
C27 0.083(7) 0.163(8) 0.111(7) 0.090(6) 0.044(6) 0.059(6)
C28 0.066(6) 0.174(8) 0.054(6) 0.050(6) 0.016(5) 0.052(6)
O28 0.083(4) 0.303(8) 0.145(6) 0.111(6) 0.072(4) 0.110(5)
N29 0.072(4) 0.145(6) 0.068(5) 0.017(4) 0.009(4) 0.073(4)
C30 0.104(7) 0.147(8) 0.083(8) 0.018(6) 0.017(6) 0.081(6)
C31 0.053(5) 0.089(5) 0.091(7) 0.015(5) 0.006(5) 0.046(4)
C32 0.072(5) 0.160(7) 0.073(6) 0.077(5) 0.041(4) 0.077(5)
C33 0.042(5) 0.072(5) 0.137(8) 0.055(5) 0.024(5) 0.028(4)
C34 0.049(5) 0.064(5) 0.067(6) 0.031(4) 0.012(4) 0.013(4)
C35 0.072(6) 0.076(5) 0.081(6) 0.033(5) 0.021(5) 0.034(5)
C36 0.075(6) 0.066(5) 0.086(7) 0.023(5) 0.024(5) 0.021(5)
Se37 0.1634(10) 0.1005(7) 0.0806(8) 0.0269(6) 0.0017(7) 0.0679(7)
P37 0.0728(16) 0.0553(13) 0.0749(17) 0.0232(12) 0.0077(13) 0.0199(12)
N38 0.057(4) 0.057(4) 0.081(5) 0.028(3) 0.038(3) 0.017(3)
C39 0.066(5) 0.047(4) 0.071(6) 0.009(4) 0.009(5) 0.028(4)
C40 0.042(5) 0.058(4) 0.088(6) 0.042(4) 0.021(4) 0.020(4)
O40 0.074(4) 0.092(4) 0.049(4) 0.033(3) 0.008(3) 0.017(3)
N41 0.061(4) 0.067(4) 0.063(5) 0.022(3) 0.006(4) 0.024(3)
C42 0.045(5) 0.049(5) 0.075(6) 0.008(4) -0.003(5) -0.003(4)
C43 0.091(6) 0.053(5) 0.044(5) 0.014(4) 0.014(5) 0.023(5)
O43 0.071(4) 0.086(4) 0.099(5) 0.002(4) 0.020(4) 0.022(4)
O44 0.069(4) 0.046(3) 0.145(6) 0.011(4) -0.005(4) 0.017(3)
C45 0.086(7) 0.064(5) 0.096(7) 0.016(5) 0.017(6) 0.026(5)
C46 0.074(6) 0.048(5) 0.077(6) 0.014(4) -0.003(5) 0.003(5)
C53 0.105(7) 0.070(5) 0.071(6) 0.022(5) -0.014(6) 0.035(5)
C54 0.120(9) 0.056(6) 0.106(9) 0.012(6) -0.003(7) -0.002(6)
C55 0.100(8) 0.074(7) 0.114(9) 0.024(6) -0.029(7) 0.000(6)
C58 0.145(9) 0.064(6) 0.166(12) -0.018(7) 0.043(9) 0.046(6)
C59 0.072(5) 0.052(4) 0.077(6) 0.020(4) 0.017(5) 0.032(4)
C60 0.070(5) 0.084(5) 0.072(7) 0.016(5) -0.002(5) 0.043(4)
C61 0.085(7) 0.083(6) 0.091(8) 0.013(6) 0.020(6) 0.022(6)
C62 0.126(9) 0.140(8) 0.094(8) 0.051(7) -0.010(7) 0.048(8)
C63 0.168(8) 0.176(8) 0.113(10) 0.042(7) 0.037(8) 0.131(7)
C64 0.186(9) 0.174(8) 0.068(7) 0.024(6) -0.006(7) 0.133(7)
C65 0.069(6) 0.056(5) 0.124(8) 0.034(5) -0.002(6) 0.018(5)
C66 0.095(7) 0.127(8) 0.109(8) 0.054(6) 0.054(6) 0.044(6)
C67 0.161(11) 0.184(10) 0.162(11) 0.105(8) 0.080(9) 0.077(9)
C68 0.046(7) 0.152(10) 0.277(16) 0.109(11) -0.007(9) -0.017(8)
O80 0.088(5) 0.167(6) 0.099(5) 0.050(4) 0.019(4) 0.047(4)
C81 0.0912(9) 0.0911(10) 0.0912(10) 0.0226(7) 0.0214(7) 0.0325(7)
Cl1 0.1636(9) 0.1633(10) 0.1642(10) 0.0403(7) 0.0380(7) 0.0586(7)
Cl2 0.1703(9) 0.1697(10) 0.1697(10) 0.0420(7) 0.0402(7) 0.0608(7)
Cl3 0.1323(9) 0.1329(10) 0.1329(10) 0.0326(7) 0.0310(7) 0.0475(7)
C82 0.0355(9) 0.0355(10) 0.0356(10) 0.0088(7) 0.0084(7) 0.0127(7)
Cl4 0.0153(9) 0.0155(10) 0.0153(10) 0.0037(7) 0.0037(7) 0.0054(7)
Cl5 0.0444(9) 0.0444(10) 0.0443(10) 0.0111(7) 0.0104(7) 0.0158(7)
Cl6 0.0410(9) 0.0410(10) 0.0410(10) 0.0102(7) 0.0097(7) 0.0146(7)
Cl7 0.1186(9) 0.1186(10) 0.1186(10) 0.0294(7) 0.0279(7) 0.0423(7)

loop_
_atom_type_symbol
_atom_type_description
_atom_type_scat_dispersion_real
_atom_type_scat_dispersion_imag
_atom_type_scat_source
C C 0.0033 0.0016 'International Tables Vol C Tables 4.2.6.8 and 6.1.1.4'
H H 0.0000 0.0000 'International Tables Vol C Tables 4.2.6.8 and 6.1.1.4'
N N 0.0061 0.0033 'International Tables Vol C Tables 4.2.6.8 and 6.1.1.4'
O O 0.0106 0.0060 'International Tables Vol C Tables 4.2.6.8 and 6.1.1.4'
P P 0.1023 0.0942 'International Tables Vol C Tables 4.2.6.8 and 6.1.1.4'
Se Se -0.0929 2.2259 'International Tables Vol C Tables 4.2.6.8 and 6.1.1.4'
Cl Cl 0.1484 0.1585 'International Tables Vol C Tables 4.2.6.8 and 6.1.1.4'

loop_
_geom_angle_atom_site_label_1
_geom_angle_atom_site_label_2
_geom_angle_atom_site_label_3
_geom_angle
N2 C1 C34 112.7(7)
N2 C1 H1A 109.0
C34 C1 H1A 109.0
N2 C1 H1B 109.0
C34 C1 H1B 109.1
H1A C1 H1B 107.8
C3 N2 C1 126.9(8)
C3 N2 H2A 116.6
C1 N2 H2A 116.6
O3 C3 N2 124.9(8)
O3 C3 C4 118.0(8)
N2 C3 C4 117.0(8)
C9 C4 C5 121.1(8)
C9 C4 C3 120.3(7)
C5 C4 C3 118.6(7)
C4 C5 C6 119.2(8)
C4 C5 H5A 120.4
C6 C5 H5A 120.4
C7 C6 C5 118.6(8)
C7 C6 C10 117.4(9)
C5 C6 C10 124.0(8)
C6 C7 C8 118.3(9)
C6 C7 H7A 120.9
C8 C7 H7A 120.9
C9 C8 C7 120.7(9)
C9 C8 H8A 119.6
C7 C8 H8A 119.6
C4 C9 C8 122.0(8)
C4 C9 H9A 119.0
C8 C9 H9A 119.0
O10 C10 N11 121.6(8)
O10 C10 C6 120.2(8)
N11 C10 C6 118.1(8)
C10 N11 C12 125.2(8)
C10 N11 H11A 117.4
C12 N11 H11A 117.4
N11 C12 C13 115.5(7)
N11 C12 H12A 108.4
C13 C12 H12A 108.4
N11 C12 H12B 108.4
C13 C12 H12B 108.4
H12A C12 H12B 107.5
C18 C13 C14 115.9(8)
C18 C13 C12 123.5(8)
C14 C13 C12 120.7(7)
C15 C14 C13 120.7(8)
C15 C14 H14A 119.7
C13 C14 H14A 119.7
C14 C15 C16 120.8(9)
C14 C15 H15A 119.6
C16 C15 H15A 119.6
C17 C16 C15 116.4(9)
C17 C16 C19 124.6(8)
C15 C16 C19 118.8(8)
C18 C17 C16 122.4(8)
C18 C17 H17A 118.8
C16 C17 H17A 118.8
C17 C18 C13 123.7(8)
C17 C18 H18A 118.1
C13 C18 H18A 118.1
N20 C19 C16 110.2(7)
N20 C19 H19A 109.6
C16 C19 H19A 109.6
N20 C19 H19B 109.6
C16 C19 H19B 109.6
H19A C19 H19B 108.1
C21 N20 C19 121.1(8)
C21 N20 H20A 119.4
C19 N20 H20A 119.4
O21 C21 N20 119.7(8)
O21 C21 C22 120.4(8)
N20 C21 C22 119.8(8)
C27 C22 C23 117.5(9)
C27 C22 C21 119.9(9)
C23 C22 C21 122.6(9)
C22 C23 C24 122.6(9)
C22 C23 H23A 118.7
C24 C23 H23A 118.7
C25 C24 C23 115.9(10)
C25 C24 C28 119.2(9)
C23 C24 C28 124.8(10)
C24 C25 C26 121.7(10)
C24 C25 H25A 119.1
C26 C25 H25A 119.1
C27 C26 C25 120.6(11)
C27 C26 H26A 119.7
C25 C26 H26A 119.7
C26 C27 C22 121.6(11)
C26 C27 H27A 119.2
C22 C27 H27A 119.2
O28 C28 N29 120.9(10)
O28 C28 C24 124.0(10)
N29 C28 C24 115.0(9)
C28 N29 C30 121.0(9)
C28 N29 H29A 119.5
C30 N29 H29A 119.5
N29 C30 C31 110.8(8)
N29 C30 H30A 109.5
C31 C30 H30A 109.5
N29 C30 H30B 109.5
C31 C30 H30B 109.5
H30A C30 H30B 108.1
C36 C31 C32 117.2(9)
C36 C31 C30 125.3(8)
C32 C31 C30 117.5(9)
C31 C32 C33 120.9(9)
C31 C32 H32A 119.5
C33 C32 H32A 119.5
C34 C33 C32 118.7(7)
C34 C33 H33A 120.6
C32 C33 H33A 120.6
C33 C34 C35 118.8(8)
C33 C34 C1 120.1(7)
C35 C34 C1 121.1(8)
C36 C35 C34 121.2(9)
C36 C35 H35A 119.4
C34 C35 H35A 119.4
C31 C36 C35 123.1(8)
C31 C36 H36A 118.5
C35 C36 H36A 118.5
N38 P37 C65 99.4(4)
N38 P37 C59 104.8(3)
C65 P37 C59 107.9(4)
N38 P37 Se37 116.9(3)
C65 P37 Se37 115.5(3)
C59 P37 Se37 111.2(3)
C39 N38 P37 118.8(6)
C39 N38 H38A 120.6
P37 N38 H38A 120.6
N38 C39 C40 111.9(7)
N38 C39 H39A 109.2
C40 C39 H39A 109.2
N38 C39 H39B 109.2
C40 C39 H39B 109.2
H39A C39 H39B 107.9
O40 C40 N41 123.9(7)
O40 C40 C39 123.4(7)
N41 C40 C39 112.6(7)
C40 N41 C42 120.6(7)
C40 N41 H41A 119.7
C42 N41 H41A 119.7
C43 C42 N41 116.3(7)
C43 C42 H42A 108.2
N41 C42 H42A 108.2
C43 C42 H42B 108.2
N41 C42 H42B 108.2
H42A C42 H42B 107.4
O43 C43 O44 124.0(8)
O43 C43 C42 128.1(7)
O44 C43 C42 107.9(8)
C43 O44 C45 120.9(7)
O44 C45 C46 106.2(8)
O44 C45 H45A 110.5
C46 C45 H45A 110.5
O44 C45 H45B 110.5
C46 C45 H45B 110.5
H45A C45 H45B 108.7
C47 C46 C53 113.5(7)
C47 C46 C45 111.4(6)
C53 C46 C45 111.8(8)
C47 C46 H46A 106.5
C53 C46 H46A 106.5
C45 C46 H46A 106.5
C48 C47 C52 120.0
C48 C47 C46 118.4(6)
C52 C47 C46 121.6(6)
C49 C48 C47 120.0
C49 C48 H48A 120.0
C47 C48 H48A 120.0
C50 C49 C48 120.0
C50 C49 H49A 120.0
C48 C49 H49A 120.0
C49 C50 C51 120.0
C49 C50 H50A 120.0
C51 C50 H50A 120.0
C52 C51 C50 120.0
C52 C51 H51A 120.0
C50 C51 H51A 120.0
C51 C52 C47 120.0
C51 C52 H52A 120.0
C47 C52 H52A 120.0
C58 C53 C54 118.8(10)
C58 C53 C46 122.8(8)
C54 C53 C46 118.3(10)
C55 C54 C53 123.6(12)
C55 C54 H54A 118.2
C53 C54 H54A 118.2
C56 C55 C54 112.8(11)
C56 C55 H55A 123.6
C54 C55 H55A 123.6
C55 C56 C57 127.5(14)
C55 C56 H56A 116.3
C57 C56 H56A 116.2
C58 C57 C56 117.7(15)
C58 C57 H57A 121.1
C56 C57 H57A 121.2
C57 C58 C53 119.3(12)
C57 C58 H58A 120.3
C53 C58 H58A 120.3
C64 C59 C60 119.2(9)
C64 C59 P37 119.7(7)
C60 C59 P37 120.6(7)
C61 C60 C59 120.6(9)
C61 C60 H60A 119.7
C59 C60 H60A 119.7
C62 C61 C60 119.5(10)
C62 C61 H61A 120.3
C60 C61 H61A 120.2
C61 C62 C63 123.3(12)
C61 C62 H62A 118.4
C63 C62 H62A 118.4
C62 C63 C64 115.1(11)
C62 C63 H63A 122.5
C64 C63 H63A 122.5
C59 C64 C63 122.1(10)
C59 C64 H64A 119.0
C63 C64 H64A 119.0
C70 C65 C66 124.3(11)
C70 C65 P37 114.8(10)
C66 C65 P37 120.9(7)
C65 C66 C67 114.7(10)
C65 C66 H66A 122.6
C67 C66 H66A 122.7
C66 C67 C68 117.2(13)
C66 C67 H67A 121.4
C68 C67 H67A 121.5
C69 C68 C67 123.4(14)
C69 C68 H68A 118.3
C67 C68 H68A 118.3
C70 C69 C68 118.7(16)
C70 C69 H69A 120.7
C68 C69 H69A 120.6
C69 C70 C65 121.5(14)
C69 C70 H70A 119.2
C65 C70 H70A 119.3
Cl2 C81 Cl3 90.2(4)
Cl2 C81 Cl1 82.4(5)
Cl3 C81 Cl1 128.0(2)
C81 Cl1 Cl2 48.8(2)
C81 Cl2 Cl1 48.8(2)
Cl4 C82 Cl6 104.3(2)
Cl4 C82 Cl5 103.8(6)
Cl6 C82 Cl5 107.2(9)
Cl4 C82 Cl7 111.0(3)
Cl6 C82 Cl7 142.9(5)
Cl5 C82 Cl7 75.6(2)
C82 Cl5 Cl7 52.18(11)
C82 Cl7 Cl5 52.18(12)

loop_
_geom_bond_atom_site_label_1
_geom_bond_atom_site_label_2
_geom_bond_distance
C1 N2 1.452(11)
C1 C34 1.495(12)
C1 H1A 0.9700
C1 H1B 0.9700
N2 C3 1.331(11)
N2 H2A 0.9800
C3 O3 1.270(10)
C3 C4 1.479(12)
C4 C9 1.339(11)
C4 C5 1.387(10)
C5 C6 1.443(13)
C5 H5A 0.9300
C6 C7 1.412(12)
C6 C10 1.479(12)
C7 C8 1.422(12)
C7 H7A 0.9300
C8 C9 1.359(13)
C8 H8A 0.9300
C9 H9A 0.9300
C10 O10 1.235(11)
C10 N11 1.338(10)
N11 C12 1.447(9)
N11 H11A 0.9800
C12 C13 1.476(12)
C12 H12A 0.9700
C12 H12B 0.9700
C13 C18 1.370(10)
C13 C14 1.427(12)
C14 C15 1.374(12)
C14 H14A 0.9300
C15 C16 1.407(11)
C15 H15A 0.9300
C16 C17 1.391(12)
C16 C19 1.512(13)
C17 C18 1.315(12)
C17 H17A 0.9300
C18 H18A 0.9300
C19 N20 1.482(11)
C19 H19A 0.9700
C19 H19B 0.9700
N20 C21 1.361(11)
N20 H20A 0.9800
C21 O21 1.254(10)
C21 C22 1.441(12)
C22 C27 1.382(13)
C22 C23 1.389(12)
C23 C24 1.413(12)
C23 H23A 0.9300
C24 C25 1.375(15)
C24 C28 1.492(14)
C25 C26 1.387(16)
C25 H25A 0.9300
C26 C27 1.334(14)
C26 H26A 0.9300
C27 H27A 0.9300
C28 O28 1.183(11)
C28 N29 1.322(12)
N29 C30 1.473(13)
N29 H29A 0.9800
C30 C31 1.550(13)
C30 H30A 0.9700
C30 H30B 0.9700
C31 C36 1.345(13)
C31 C32 1.384(11)
C32 C33 1.438(12)
C32 H32A 0.9300
C33 C34 1.371(12)
C33 H33A 0.9300
C34 C35 1.370(10)
C35 C36 1.363(12)
C35 H35A 0.9300
C36 H36A 0.9300
Se37 P37 2.096(3)
P37 N38 1.655(6)
P37 C65 1.834(11)
P37 C59 1.837(9)
N38 C39 1.463(10)
N38 H38A 0.9800
C39 C40 1.526(10)
C39 H39A 0.9700
C39 H39B 0.9700
C40 O40 1.194(10)
C40 N41 1.387(10)
N41 C42 1.466(9)
N41 H41A 0.9800
C42 C43 1.464(12)
C42 H42A 0.9700
C42 H42B 0.9700
C43 O43 1.220(10)
C43 O44 1.315(9)
O44 C45 1.468(11)
C45 C46 1.543(12)
C45 H45A 0.9700
C45 H45B 0.9700
C46 C47 1.488(10)
C46 C53 1.527(13)
C46 H46A 0.9800
C47 C48 1.3900
C47 C52 1.3900
C48 C49 1.3900
C48 H48A 0.9300
C49 C50 1.3900
C49 H49A 0.9300
C50 C51 1.3900
C50 H50A 0.9300
C51 C52 1.3900
C51 H51A 0.9300
C52 H52A 0.9300
C53 C58 1.377(15)
C53 C54 1.373(12)
C54 C55 1.393(14)
C54 H54A 0.9300
C55 C56 1.308(18)
C55 H55A 0.9300
C56 C57 1.383(18)
C56 H56A 0.9300
C57 C58 1.342(17)
C57 H57A 0.9300
C58 H58A 0.9300
C59 C64 1.331(14)
C59 C60 1.357(12)
C60 C61 1.372(13)
C60 H60A 0.9300
C61 C62 1.323(16)
C61 H61A 0.9300
C62 C63 1.368(15)
C62 H62A 0.9300
C63 C64 1.427(15)
C63 H63A 0.9300
C64 H64A 0.9300
C65 C70 1.376(13)
C65 C66 1.387(14)
C66 C67 1.434(16)
C66 H66A 0.9300
C67 C68 1.461(17)
C67 H67A 0.9300
C68 C69 1.33(2)
C68 H68A 0.9300
C69 C70 1.32(2)
C69 H69A 0.9300
C70 H70A 0.9300
C81 Cl2 1.7699(10)
C81 Cl3 1.7700(10)
C81 Cl1 1.7701(10)
Cl1 Cl2 2.332(11)
C82 Cl4 1.7700(10)
C82 Cl6 1.7700(10)
C82 Cl5 1.7700(10)
C82 Cl7 1.7700(10)
Cl5 Cl7 2.170(5)

loop_
_geom_hbond_atom_site_label_D
_geom_hbond_atom_site_label_H
_geom_hbond_atom_site_label_A
_geom_hbond_distance_DH
_geom_hbond_distance_HA
_geom_hbond_distance_DA
_geom_hbond_angle_DHA
_geom_hbond_site_symmetry_A
N2 H2A Se37 0.98 2.54 3.440(7) 153.2 .
N11 H11A O3 0.98 2.04 2.985(10) 161.2 2_556
N20 H20A O40 0.98 2.09 3.069(9) 173.3 .
N29 H29A O40 0.98 2.12 3.087(10) 169.4 .
N38 H38A C31 0.98 2.71 3.493(11) 137.2 .
N41 H41A O3 0.98 2.02 2.968(9) 162.8 2_556

loop_
_geom_torsion_atom_site_label_1
_geom_torsion_atom_site_label_2
_geom_torsion_atom_site_label_3
_geom_torsion_atom_site_label_4
_geom_torsion
C34 C1 N2 C3 132.4(8)
C1 N2 C3 O3 -4.1(12)
C1 N2 C3 C4 173.1(7)
O3 C3 C4 C9 52.9(10)
N2 C3 C4 C9 -124.5(8)
O3 C3 C4 C5 -128.0(8)
N2 C3 C4 C5 54.6(10)
C9 C4 C5 C6 -1.2(12)
C3 C4 C5 C6 179.6(7)
C4 C5 C6 C7 1.7(12)
C4 C5 C6 C10 -176.1(8)
C5 C6 C7 C8 -0.5(13)
C10 C6 C7 C8 177.4(8)
C6 C7 C8 C9 -1.1(14)
C5 C4 C9 C8 -0.4(13)
C3 C4 C9 C8 178.7(8)
C7 C8 C9 C4 1.6(14)
C7 C6 C10 O10 25.4(14)
C5 C6 C10 O10 -156.8(9)
C7 C6 C10 N11 -150.6(9)
C5 C6 C10 N11 27.2(14)
O10 C10 N11 C12 2.7(15)
C6 C10 N11 C12 178.7(8)
C10 N11 C12 C13 103.2(10)
N11 C12 C13 C18 134.6(9)
N11 C12 C13 C14 -45.1(12)
C18 C13 C14 C15 1.8(13)
C12 C13 C14 C15 -178.5(8)
C13 C14 C15 C16 -1.9(14)
C14 C15 C16 C17 2.1(13)
C14 C15 C16 C19 177.4(8)
C15 C16 C17 C18 -2.4(14)
C19 C16 C17 C18 -177.5(9)
C16 C17 C18 C13 2.7(15)
C14 C13 C18 C17 -2.2(13)
C12 C13 C18 C17 178.1(9)
C17 C16 C19 N20 -110.1(9)
C15 C16 C19 N20 75.0(11)
C16 C19 N20 C21 -163.5(7)
C19 N20 C21 O21 -0.3(11)
C19 N20 C21 C22 176.9(7)
O21 C21 C22 C27 6.3(12)
N20 C21 C22 C27 -170.9(8)
O21 C21 C22 C23 -173.6(8)
N20 C21 C22 C23 9.2(12)
C27 C22 C23 C24 1.4(13)
C21 C22 C23 C24 -178.7(8)
C22 C23 C24 C25 1.0(13)
C22 C23 C24 C28 178.5(8)
C23 C24 C25 C26 -2.9(16)
C28 C24 C25 C26 179.5(10)
C24 C25 C26 C27 2.4(18)
C25 C26 C27 C22 0.2(17)
C23 C22 C27 C26 -2.0(15)
C21 C22 C27 C26 178.1(9)
C25 C24 C28 O28 -5.1(16)
C23 C24 C28 O28 177.5(10)
C25 C24 C28 N29 171.6(9)
C23 C24 C28 N29 -5.8(14)
O28 C28 N29 C30 -6.4(15)
C24 C28 N29 C30 176.8(8)
C28 N29 C30 C31 125.3(9)
N29 C30 C31 C36 97.4(12)
N29 C30 C31 C32 -81.0(10)
C36 C31 C32 C33 -0.3(14)
C30 C31 C32 C33 178.2(8)
C31 C32 C33 C34 2.4(13)
C32 C33 C34 C35 -1.3(13)
C32 C33 C34 C1 -179.9(8)
N2 C1 C34 C33 122.4(9)
N2 C1 C34 C35 -56.2(12)
C33 C34 C35 C36 -2.0(14)
C1 C34 C35 C36 176.6(9)
C32 C31 C36 C35 -3.1(15)
C30 C31 C36 C35 178.5(9)
C34 C35 C36 C31 4.4(15)
C65 P37 N38 C39 173.5(6)
C59 P37 N38 C39 -75.0(7)
Se37 P37 N38 C39 48.5(6)
P37 N38 C39 C40 147.3(6)
N38 C39 C40 O40 -27.0(12)
N38 C39 C40 N41 156.1(7)
O40 C40 N41 C42 -5.7(13)
C39 C40 N41 C42 171.2(7)
C40 N41 C42 C43 89.8(10)
N41 C42 C43 O43 -13.8(14)
N41 C42 C43 O44 164.6(7)
O43 C43 O44 C45 0.7(14)
C42 C43 O44 C45 -177.8(8)
C43 O44 C45 C46 135.2(8)
O44 C45 C46 C47 -61.9(9)
O44 C45 C46 C53 169.9(7)
C53 C46 C47 C48 -137.4(7)
C45 C46 C47 C48 95.3(8)
C53 C46 C47 C52 43.7(9)
C45 C46 C47 C52 -83.6(8)
C52 C47 C48 C49 0.0
C46 C47 C48 C49 -178.9(5)
C47 C48 C49 C50 0.0
C48 C49 C50 C51 0.0
C49 C50 C51 C52 0.0
C50 C51 C52 C47 0.0
C48 C47 C52 C51 0.0
C46 C47 C52 C51 178.8(5)
C47 C46 C53 C58 -104.5(12)
C45 C46 C53 C58 22.6(13)
C47 C46 C53 C54 75.9(11)
C45 C46 C53 C54 -157.0(9)
C58 C53 C54 C55 -0.1(16)
C46 C53 C54 C55 179.5(9)
C53 C54 C55 C56 0.5(17)
C54 C55 C56 C57 -3(2)
C55 C56 C57 C58 5(2)
C56 C57 C58 C53 -4(2)
C54 C53 C58 C57 1.9(18)
C46 C53 C58 C57 -177.7(11)
N38 P37 C59 C64 140.5(8)
C65 P37 C59 C64 -114.2(9)
Se37 P37 C59 C64 13.4(9)
N38 P37 C59 C60 -47.7(8)
C65 P37 C59 C60 57.6(8)
Se37 P37 C59 C60 -174.8(6)
C64 C59 C60 C61 -3.5(14)
P37 C59 C60 C61 -175.3(7)
C59 C60 C61 C62 5.6(15)
C60 C61 C62 C63 -2.8(17)
C61 C62 C63 C64 -1.8(18)
C60 C59 C64 C63 -1.4(16)
P37 C59 C64 C63 170.6(9)
C62 C63 C64 C59 3.9(17)
N38 P37 C65 C70 -142.7(9)
C59 P37 C65 C70 108.3(9)
Se37 P37 C65 C70 -16.7(10)
N38 P37 C65 C66 38.5(9)
C59 P37 C65 C66 -70.4(9)
Se37 P37 C65 C66 164.5(8)
C70 C65 C66 C67 2.3(17)
P37 C65 C66 C67 -179.1(9)
C65 C66 C67 C68 -1.8(18)
C66 C67 C68 C69 3(2)
C67 C68 C69 C70 -5(3)
C68 C69 C70 C65 5(3)
C66 C65 C70 C69 -4(2)
P37 C65 C70 C69 177.1(14)
Cl3 C81 Cl1 Cl2 -84.3(6)
Cl3 C81 Cl2 Cl1 128.3(2)
Cl4 C82 Cl5 Cl7 108.6(3)
Cl6 C82 Cl5 Cl7 -141.5(5)
Cl4 C82 Cl7 Cl5 -99.5(7)
Cl6 C82 Cl7 Cl5 99.6(14)
